data_7212915
loop_
_publ_author_name
'H\"am\"al\"ainen, Jani'
'Hatanp\"a\"a, Timo'
'Puukilainen, Esa'
'Costelle, Leila'
'Pilvi, Tero'
'Ritala, Mikko'
'Leskel\"a, Markku'

_publ_section_title
;
 (MeCp)Ir(CHD) and molecular oxygen as precursors in atomic layer
 deposition of iridium
;
_journal_issue 36
_journal_name_full 'Journal of Materials Chemistry'
_journal_page_first 7669
_journal_paper_doi 10.1039/c0jm00486c
_journal_volume 20
_journal_year 2010
_chemical_formula_moiety 'C12 H15 Ir'
_chemical_formula_sum 'C12 H15 Ir'
_chemical_formula_weight 351.46
_chemical_melting_point 309.15
_chemical_name_common
;(eta$5!-1-methylcyclopentadienyl)-(eta$2!,eta$2!-
cyclohexadiene)-iridium(i)
;
_chemical_name_systematic
;
(\h^5^-1-methylcyclopentadienyl)-(\h^2^,\h^2^-cyclohexadiene)-iridium(i)
;
_space_group_IT_number 14
_symmetry_cell_setting monoclinic
_symmetry_space_group_name_Hall '-P 2ybc'
_symmetry_space_group_name_H-M 'P 1 21/c 1'
_atom_sites_solution_hydrogens geom
_atom_sites_solution_primary direct
_atom_sites_solution_secondary difmap
_audit_creation_method SHELXL-97
_cell_angle_alpha 90.00
_cell_angle_beta 128.627(19)
_cell_angle_gamma 90.00
_cell_formula_units_Z 4
_cell_length_a 5.8310(12)
_cell_length_b 27.153(5)
_cell_length_c 8.015(3)
_cell_measurement_reflns_used 13490
_cell_measurement_temperature 173(2)
_cell_measurement_theta_max 27.65
_cell_measurement_theta_min 5.01
_cell_volume 991.4(5)
_computing_cell_refinement 'COLLECT (Nonius, 2002)'
_computing_data_collection 'COLLECT (Nonius, 2002)'
_computing_data_reduction 'COLLECT (Nonius, 2002)'
_computing_molecular_graphics 'SHELXTL (Sheldrick, 1990)'
_computing_publication_material 'SHELX97 (Sheldrick, 1997)'
_computing_structure_refinement 'SHELXL-97 (Sheldrick, 1997)'
_computing_structure_solution 'SHELXS-97 (Sheldrick, 1990)'
_diffrn_ambient_temperature 173(2)
_diffrn_measured_fraction_theta_full 0.980
_diffrn_measured_fraction_theta_max 0.980
_diffrn_measurement_device_type 'Kappa CCD'
_diffrn_measurement_method CCD
_diffrn_radiation_monochromator graphite
_diffrn_radiation_source 'fine-focus sealed tube'
_diffrn_radiation_type MoK\a
_diffrn_radiation_wavelength 0.71073
_diffrn_reflns_av_R_equivalents 0.0969
_diffrn_reflns_av_sigmaI/netI 0.0713
_diffrn_reflns_limit_h_max 7
_diffrn_reflns_limit_h_min -7
_diffrn_reflns_limit_k_max 35
_diffrn_reflns_limit_k_min -35
_diffrn_reflns_limit_l_max 10
_diffrn_reflns_limit_l_min -10
_diffrn_reflns_number 13490
_diffrn_reflns_theta_full 27.65
_diffrn_reflns_theta_max 27.65
_diffrn_reflns_theta_min 5.01
_exptl_absorpt_coefficient_mu 13.415
_exptl_absorpt_correction_T_max .76
_exptl_absorpt_correction_T_min .17
_exptl_absorpt_correction_type multi-scan
_exptl_absorpt_process_details 'Sadabs (sheldrick, 1996)'
_exptl_crystal_colour colorless
_exptl_crystal_density_diffrn 2.355
_exptl_crystal_density_method 'not measured'
_exptl_crystal_description block
_exptl_crystal_F_000 656
_exptl_crystal_size_max .14
_exptl_crystal_size_mid .12
_exptl_crystal_size_min .02
_refine_diff_density_max 2.017
_refine_diff_density_min -2.354
_refine_diff_density_rms 0.268
_refine_ls_extinction_method none
_refine_ls_goodness_of_fit_ref 1.003
_refine_ls_hydrogen_treatment constr
_refine_ls_matrix_type full
_refine_ls_number_parameters 122
_refine_ls_number_reflns 2273
_refine_ls_number_restraints 6
_refine_ls_restrained_S_all 1.003
_refine_ls_R_factor_all 0.0584
_refine_ls_R_factor_gt 0.0373
_refine_ls_shift/su_max 0.001
_refine_ls_shift/su_mean 0.000
_refine_ls_structure_factor_coef Fsqd
_refine_ls_weighting_details 'calc w=1/[\s^2^(Fo^2^)+(0.0348P)^2^+0.0000P] where P=(Fo^2^+2Fc^2^)/3'
_refine_ls_weighting_scheme calc
_refine_ls_wR_factor_gt 0.0763
_refine_ls_wR_factor_ref 0.0818
_reflns_number_gt 1749
_reflns_number_total 2273
_reflns_threshold_expression >2sigma(I)
_cod_data_source_file c0jm00486c.txt
_cod_data_source_block Ir
_cod_original_sg_symbol_H-M P21/c
_cod_original_formula_sum 'C12 H15 Ir1'
_cod_database_code 7212915

loop_
_symmetry_equiv_pos_as_xyz
'x, y, z'
'-x, y+1/2, -z+1/2'
'-x, -y, -z'
'x, -y-1/2, z-1/2'

loop_
_atom_site_label
_atom_site_type_symbol
_atom_site_fract_x
_atom_site_fract_y
_atom_site_fract_z
_atom_site_U_iso_or_equiv
_atom_site_adp_type
_atom_site_occupancy
_atom_site_symmetry_multiplicity
_atom_site_calc_flag
_atom_site_refinement_flags
Ir1 Ir 0.63109(5) 0.132284(11) 0.80298(4) 0.01540(11) Uani 1 1 d .
C1 C 0.6375(16) 0.1757(3) 1.0417(11) 0.0187(16) Uani 1 1 d .
C2 C 0.3589(16) 0.1827(3) 0.8306(12) 0.0222(17) Uani 1 1 d .
H2A H 0.1711 0.1738 0.7871 0.04(3) Uiso 1 1 calc R
C3 C 0.4174(17) 0.2051(3) 0.7013(12) 0.030(2) Uani 1 1 d .
H3A H 0.2747 0.2129 0.5542 0.08(4) Uiso 1 1 calc R
C4 C 0.7257(17) 0.2140(3) 0.8275(12) 0.0251(18) Uani 1 1 d .
H4A H 0.8229 0.2295 0.7808 0.030 Uiso 1 1 calc R
C5 C 0.8609(15) 0.1953(3) 1.0369(11) 0.0192(16) Uani 1 1 d .
H5A H 1.0652 0.1957 1.1534 0.023 Uiso 1 1 calc R
C6 C 0.6815(18) 0.1539(3) 1.2309(12) 0.032(2) Uani 1 1 d .
H6A H 0.6785 0.1801 1.3135 0.049 Uiso 1 1 calc R
H6B H 0.8712 0.1369 1.3208 0.049 Uiso 1 1 calc R
H6C H 0.5238 0.1303 1.1825 0.049 Uiso 1 1 calc R
C7 C 0.6920(16) 0.0579(3) 0.9071(11) 0.0233(18) Uani 1 1 d .
H7A H 0.7840 0.0534 1.0612 0.028 Uiso 1 1 calc R
C12 C 0.4305(16) 0.0245(3) 0.7517(11) 0.0235(18) Uani 1 1 d .
H12A H 0.2939 0.0246 0.7858 0.06(3) Uiso 1 1 calc R
H12B H 0.4986 -0.0097 0.7646 0.05(3) Uiso 1 1 calc R
C11 C 0.2718(15) 0.0434(3) 0.5226(11) 0.0207(17) Uani 1 1 d .
H11A H 0.2641 0.0169 0.4347 0.025 Uiso 1 1 calc R
H11B H 0.0677 0.0526 0.4589 0.025 Uiso 1 1 calc R
C10 C 0.4281(14) 0.0876(3) 0.5214(10) 0.0181(16) Uani 1 1 d .
H10A H 0.3207 0.1058 0.3830 0.022 Uiso 1 1 calc R
C8 C 0.8952(16) 0.0701(3) 0.8644(12) 0.0215(17) Uani 1 1 d .
H8A H 1.1136 0.0695 0.9756 0.026 Uiso 1 1 calc R
C9 C 0.7474(16) 0.0863(3) 0.6509(11) 0.0193(16) Uani 1 1 d U
H9A H 0.8535 0.0989 0.5985 0.023 Uiso 1 1 calc R

loop_
_atom_site_aniso_label
_atom_site_aniso_U_11
_atom_site_aniso_U_22
_atom_site_aniso_U_33
_atom_site_aniso_U_23
_atom_site_aniso_U_13
_atom_site_aniso_U_12
Ir1 0.01496(17) 0.01448(18) 0.01597(16) -0.00165(13) 0.00927(14) -0.00060(13)
C1 0.029(4) 0.011(4) 0.023(4) -0.011(3) 0.020(3) -0.006(3)
C2 0.018(4) 0.011(4) 0.036(4) -0.002(3) 0.017(4) 0.004(3)
C3 0.034(5) 0.017(5) 0.022(4) 0.005(3) 0.010(4) 0.005(4)
C4 0.034(4) 0.013(5) 0.039(5) 0.000(4) 0.028(4) -0.003(4)
C5 0.017(4) 0.014(4) 0.025(4) -0.003(3) 0.012(3) -0.004(3)
C6 0.041(5) 0.036(6) 0.027(4) -0.011(4) 0.025(4) -0.011(4)
C7 0.023(4) 0.027(5) 0.012(4) 0.003(3) 0.007(3) 0.001(3)
C12 0.023(4) 0.024(5) 0.021(4) -0.001(3) 0.012(3) -0.005(3)
C11 0.017(4) 0.019(5) 0.020(4) -0.009(3) 0.008(3) -0.006(3)
C10 0.021(4) 0.019(5) 0.013(3) 0.000(3) 0.010(3) 0.001(3)
C8 0.016(4) 0.007(4) 0.030(4) -0.006(3) 0.008(3) 0.002(3)
C9 0.034(4) 0.007(4) 0.033(4) -0.006(3) 0.028(4) 0.000(3)

loop_
_atom_type_symbol
_atom_type_description
_atom_type_scat_dispersion_real
_atom_type_scat_dispersion_imag
_atom_type_scat_source
C C 0.0033 0.0016 'International Tables Vol C Tables 4.2.6.8 and 6.1.1.4'
H H 0.0000 0.0000 'International Tables Vol C Tables 4.2.6.8 and 6.1.1.4'
Ir Ir -1.4442 7.9887 'International Tables Vol C Tables 4.2.6.8 and 6.1.1.4'

loop_
_geom_angle_atom_site_label_1
_geom_angle_atom_site_label_2
_geom_angle_atom_site_label_3
_geom_angle
C8 Ir1 C9 39.1(3)
C8 Ir1 C7 40.2(3)
C9 Ir1 C7 68.5(3)
C8 Ir1 C10 68.9(3)
C9 Ir1 C10 39.9(3)
C7 Ir1 C10 74.0(3)
C8 Ir1 C3 163.5(3)
C9 Ir1 C3 128.5(3)
C7 Ir1 C3 156.0(3)
C10 Ir1 C3 107.7(3)
C8 Ir1 C2 158.6(3)
C9 Ir1 C2 157.8(3)
C7 Ir1 C2 120.2(3)
C10 Ir1 C2 119.7(3)
C3 Ir1 C2 37.4(3)
C8 Ir1 C1 126.9(3)
C9 Ir1 C1 164.0(3)
C7 Ir1 C1 104.8(3)
C10 Ir1 C1 154.5(3)
C3 Ir1 C1 63.0(3)
C2 Ir1 C1 38.2(3)
C8 Ir1 C5 116.1(3)
C9 Ir1 C5 133.1(3)
C7 Ir1 C5 121.7(3)
C10 Ir1 C5 161.9(3)
C3 Ir1 C5 62.2(3)
C2 Ir1 C5 62.5(3)
C1 Ir1 C5 37.2(2)
C8 Ir1 C4 131.0(3)
C9 Ir1 C4 118.4(3)
C7 Ir1 C4 157.4(3)
C10 Ir1 C4 126.0(3)
C3 Ir1 C4 37.3(3)
C2 Ir1 C4 62.3(3)
C1 Ir1 C4 62.3(3)
C5 Ir1 C4 36.9(2)
C5 C1 C2 107.2(6)
C5 C1 C6 126.4(6)
C2 C1 C6 126.4(6)
C5 C1 Ir1 72.6(4)
C2 C1 Ir1 70.2(4)
C6 C1 Ir1 124.2(5)
C3 C2 C1 107.7(6)
C3 C2 Ir1 71.1(4)
C1 C2 Ir1 71.6(4)
C3 C2 H2A 126.2
C1 C2 H2A 126.2
Ir1 C2 H2A 122.8
C2 C3 C4 109.0(6)
C2 C3 Ir1 71.5(4)
C4 C3 Ir1 73.7(5)
C2 C3 H3A 125.5
C4 C3 H3A 125.5
Ir1 C3 H3A 121.0
C3 C4 C5 107.4(7)
C3 C4 Ir1 69.0(4)
C5 C4 Ir1 71.3(4)
C3 C4 H4A 126.3
C5 C4 H4A 126.3
Ir1 C4 H4A 125.0
C1 C5 C4 108.7(6)
C1 C5 Ir1 70.3(4)
C4 C5 Ir1 71.8(4)
C1 C5 H5A 125.7
C4 C5 H5A 125.7
Ir1 C5 H5A 123.8
C1 C6 H6A 109.5
C1 C6 H6B 109.5
H6A C6 H6B 109.5
C1 C6 H6C 109.5
H6A C6 H6C 109.5
H6B C6 H6C 109.5
C8 C7 C12 119.2(6)
C8 C7 Ir1 69.7(4)
C12 C7 Ir1 113.9(5)
C8 C7 H7A 115.4
C12 C7 H7A 115.4
Ir1 C7 H7A 115.4
C7 C12 C11 109.1(6)
C7 C12 H12A 109.9
C11 C12 H12A 109.9
C7 C12 H12B 109.9
C11 C12 H12B 109.9
H12A C12 H12B 108.3
C10 C11 C12 110.9(6)
C10 C11 H11A 109.5
C12 C11 H11A 109.5
C10 C11 H11B 109.5
C12 C11 H11B 109.5
H11A C11 H11B 108.1
C9 C10 C11 118.9(6)
C9 C10 Ir1 69.2(4)
C11 C10 Ir1 112.3(4)
C9 C10 H10A 116.0
C11 C10 H10A 116.0
Ir1 C10 H10A 116.0
C9 C8 C7 112.4(6)
C9 C8 Ir1 70.6(4)
C7 C8 Ir1 70.1(4)
C9 C8 H8A 123.7
C7 C8 H8A 123.7
Ir1 C8 H8A 123.7
C8 C9 C10 114.1(6)
C8 C9 Ir1 70.3(4)
C10 C9 Ir1 70.9(4)
C8 C9 H9A 122.8
C10 C9 H9A 122.8
Ir1 C9 H9A 122.8

loop_
_geom_bond_atom_site_label_1
_geom_bond_atom_site_label_2
_geom_bond_distance
Ir1 C8 2.125(7)
Ir1 C9 2.130(6)
Ir1 C7 2.130(8)
Ir1 C10 2.153(7)
Ir1 C3 2.204(8)
Ir1 C2 2.209(7)
Ir1 C1 2.228(6)
Ir1 C5 2.258(7)
Ir1 C4 2.265(8)
C1 C5 1.429(9)
C1 C2 1.451(10)
C1 C6 1.494(10)
C2 C3 1.415(10)
C2 H2A 0.9500
C3 C4 1.429(11)
C3 H3A 0.9500
C4 C5 1.430(10)
C4 H4A 0.9500
C5 H5A 0.9500
C6 H6A 0.9800
C6 H6B 0.9800
C6 H6C 0.9800
C7 C8 1.462(10)
C7 C12 1.524(10)
C7 H7A 1.0000
C12 C11 1.539(9)
C12 H12A 0.9900
C12 H12B 0.9900
C11 C10 1.509(10)
C11 H11A 0.9900
C11 H11B 0.9900
C10 C9 1.460(9)
C10 H10A 1.0000
C8 C9 1.422(10)
C8 H8A 1.0000
C9 H9A 1.0000

loop_
_geom_torsion_atom_site_label_1
_geom_torsion_atom_site_label_2
_geom_torsion_atom_site_label_3
_geom_torsion_atom_site_label_4
_geom_torsion
C1 C2 C3 C4 -2.0(9)
C2 C3 C4 C5 1.9(9)
C3 C4 C5 C1 -1.1(9)
C4 C5 C1 C2 -0.1(8)
C5 C1 C2 C3 1.3(8)
C7 C8 C9 C10 0.4(9)
C8 C9 C10 C11 -47.8(9)
C9 C10 C11 C12 45.0(9)
C10 C11 C12 C7 1.9(9)
C11 C12 C7 C8 -48.9(9)
C12 C7 C8 C9 48.9(9)
